data_7226998
loop_
_publ_author_name
'Jia, Xin-Jian'
'Wang, Jinshu'
'Zhong, Di-Chang'
'Wu, Junshu'
'Zhao, Bingxin'
'den Engelsen, Daniel'
'Luo, xuzhong'

_publ_section_title
;
 A thermo-sensitive supramolecular hydrogel derived from an onium salt
 with the property of solution-gel-crystal transition
;
_journal_name_full 'RSC Adv.'
_journal_paper_doi 10.1039/C6RA23761D
_journal_year 2016
_chemical_formula_sum 'C10 H16 N6 O4'
_chemical_formula_weight 284.29
_chemical_name_systematic
; 
 ? 
;
_space_group_IT_number 15
_symmetry_cell_setting monoclinic
_symmetry_space_group_name_Hall '-C 2yc'
_symmetry_space_group_name_H-M 'C 1 2/c 1'
_atom_sites_solution_hydrogens geom
_atom_sites_solution_primary direct
_atom_sites_solution_secondary difmap
_audit_block_doi 10.5517/ccdc.csd.cc1mh47h
_audit_creation_method SHELXL-97
_audit_update_record
;
2016-09-13 deposited with the CCDC.
2016-11-04 downloaded from the CCDC.
;
_cell_angle_alpha 90.00
_cell_angle_beta 98.717(3)
_cell_angle_gamma 90.00
_cell_formula_units_Z 8
_cell_length_a 21.477(3)
_cell_length_b 10.2253(14)
_cell_length_c 12.3312(17)
_cell_measurement_reflns_used 823
_cell_measurement_temperature 298(2)
_cell_measurement_theta_max 26.65
_cell_measurement_theta_min 2.21
_cell_volume 2676.8(6)
_computing_cell_refinement 'Bruker SMART'
_computing_data_collection 'Bruker SMART'
_computing_data_reduction 'Bruker SAINT'
_computing_molecular_graphics 'Bruker SHELXTL'
_computing_publication_material 'Bruker SHELXTL'
_computing_structure_refinement 'SHELXL-97 (Sheldrick, 1997)'
_computing_structure_solution 'SHELXS-97 (Sheldrick, 1990)'
_diffrn_ambient_temperature 298(2)
_diffrn_measured_fraction_theta_full 0.998
_diffrn_measured_fraction_theta_max 0.998
_diffrn_measurement_device_type 'CCD area detector'
_diffrn_measurement_method 'phi and omega scans'
_diffrn_radiation_monochromator graphite
_diffrn_radiation_source 'fine-focus sealed tube'
_diffrn_radiation_type MoK\a
_diffrn_radiation_wavelength 0.71073
_diffrn_reflns_av_R_equivalents 0.0249
_diffrn_reflns_av_sigmaI/netI 0.0259
_diffrn_reflns_limit_h_max 25
_diffrn_reflns_limit_h_min -17
_diffrn_reflns_limit_k_max 12
_diffrn_reflns_limit_k_min -12
_diffrn_reflns_limit_l_max 14
_diffrn_reflns_limit_l_min -14
_diffrn_reflns_number 7250
_diffrn_reflns_theta_full 24.99
_diffrn_reflns_theta_max 24.99
_diffrn_reflns_theta_min 2.21
_exptl_absorpt_coefficient_mu 0.111
_exptl_absorpt_correction_T_max 0.9759
_exptl_absorpt_correction_T_min 0.9631
_exptl_absorpt_correction_type multi-scan
_exptl_absorpt_process_details 'SADABS (SHELDRICK, 2008)'
_exptl_crystal_colour colorless
_exptl_crystal_density_diffrn 1.411
_exptl_crystal_density_method 'not measured'
_exptl_crystal_description block
_exptl_crystal_F_000 1200
_exptl_crystal_size_max 0.34
_exptl_crystal_size_mid 0.28
_exptl_crystal_size_min 0.22
_refine_diff_density_max 0.138
_refine_diff_density_min -0.235
_refine_diff_density_rms 0.061
_refine_ls_extinction_method none
_refine_ls_goodness_of_fit_ref 1.027
_refine_ls_hydrogen_treatment mixed
_refine_ls_matrix_type full
_refine_ls_number_parameters 197
_refine_ls_number_reflns 2351
_refine_ls_number_restraints 7
_refine_ls_restrained_S_all 1.026
_refine_ls_R_factor_all 0.0445
_refine_ls_R_factor_gt 0.0393
_refine_ls_shift/su_max 0.001
_refine_ls_shift/su_mean 0.000
_refine_ls_structure_factor_coef Fsqd
_refine_ls_weighting_details 'calc w=1/[\s^2^(Fo^2^)+(0.0733P)^2^+0.6372P] where P=(Fo^2^+2Fc^2^)/3'
_refine_ls_weighting_scheme calc
_refine_ls_wR_factor_gt 0.1096
_refine_ls_wR_factor_ref 0.1158
_reflns_number_gt 2024
_reflns_number_total 2351
_reflns_threshold_expression >2sigma(I)
_cod_data_source_file c6ra23761d2.cif
_cod_data_source_block 1
_cod_original_sg_symbol_H-M C2/c
_cod_database_code 7226998

loop_
_symmetry_equiv_pos_as_xyz
'x, y, z'
'-x, y, -z+1/2'
'x+1/2, y+1/2, z'
'-x+1/2, y+1/2, -z+1/2'
'-x, -y, -z'
'x, -y, z-1/2'
'-x+1/2, -y+1/2, -z'
'x+1/2, -y+1/2, z-1/2'

loop_
_atom_site_label
_atom_site_type_symbol
_atom_site_fract_x
_atom_site_fract_y
_atom_site_fract_z
_atom_site_U_iso_or_equiv
_atom_site_adp_type
_atom_site_occupancy
_atom_site_symmetry_multiplicity
_atom_site_calc_flag
_atom_site_refinement_flags
C1 C 0.23533(6) 0.91352(13) 0.01828(11) 0.0444(3) Uani 1 1 d .
C2 C 0.30499(6) 0.92831(13) 0.05514(11) 0.0435(3) Uani 1 1 d .
C3 C 0.34512(7) 0.95400(16) -0.01965(13) 0.0563(4) Uani 1 1 d .
H3 H 0.3293 0.9595 -0.0940 0.068 Uiso 1 1 calc R
C4 C 0.40901(7) 0.97172(18) 0.01595(15) 0.0653(5) Uani 1 1 d .
H4 H 0.4358 0.9893 -0.0348 0.078 Uiso 1 1 calc R
C5 C 0.43263(7) 0.96358(18) 0.12436(15) 0.0656(5) Uani 1 1 d .
H5 H 0.4753 0.9774 0.1480 0.079 Uiso 1 1 calc R
C6 C 0.39318(8) 0.9348(2) 0.19901(15) 0.0702(5) Uani 1 1 d .
H6 H 0.4095 0.9268 0.2730 0.084 Uiso 1 1 calc R
C7 C 0.32950(7) 0.91780(16) 0.16463(13) 0.0566(4) Uani 1 1 d .
H7 H 0.3030 0.8991 0.2157 0.068 Uiso 1 1 calc R
C8 C 0.04671(6) 0.86417(12) -0.07952(11) 0.0396(3) Uani 1 1 d .
C9 C 0.04721(6) 0.82262(13) 0.10748(10) 0.0414(3) Uani 1 1 d .
C10 C -0.04364(6) 0.81810(12) -0.01273(11) 0.0395(3) Uani 1 1 d .
N1 N 0.07862(5) 0.85544(11) 0.02436(9) 0.0421(3) Uani 1 1 d D
H1 H 0.1184 0.8707 0.0370 0.050 Uiso 1 1 calc RD
N2 N -0.01447(5) 0.80314(11) 0.09147(9) 0.0427(3) Uani 1 1 d .
N3 N -0.01532(5) 0.84673(11) -0.10047(9) 0.0422(3) Uani 1 1 d .
N4 N 0.07994(5) 0.81054(14) 0.20610(10) 0.0564(4) Uani 1 1 d .
H4A H 0.0613 0.7899 0.2607 0.068 Uiso 1 1 calc R
H4B H 0.1200 0.8233 0.2160 0.068 Uiso 1 1 calc R
N5 N -0.10543(5) 0.80279(12) -0.03005(10) 0.0495(3) Uani 1 1 d .
H5A H -0.1251 0.7842 0.0238 0.059 Uiso 1 1 calc R
H5B H -0.1260 0.8114 -0.0951 0.059 Uiso 1 1 calc R
N6 N 0.07953(5) 0.89183(13) -0.15821(10) 0.0507(3) Uani 1 1 d .
H6A H 0.0609 0.8990 -0.2248 0.061 Uiso 1 1 calc R
H6B H 0.1196 0.9028 -0.1431 0.061 Uiso 1 1 calc R
O1 O 0.21423(5) 0.92208(12) -0.08163(8) 0.0593(3) Uani 1 1 d .
O2 O 0.20097(4) 0.89786(11) 0.09096(8) 0.0587(3) Uani 1 1 d .
O1W O 0.21071(5) 0.85873(12) 0.70241(9) 0.0594(3) Uani 1 1 d D
O2W O 0.19328(5) 0.80367(14) 0.36365(10) 0.0660(3) Uani 1 1 d D
H1WA H 0.2118(10) 0.9393(16) 0.6779(14) 0.093(7) Uiso 1 1 d D
H1WB H 0.2196(10) 0.8668(17) 0.7742(12) 0.084(6) Uiso 1 1 d D
H2WA H 0.2103(11) 0.8805(14) 0.379(2) 0.108(9) Uiso 1 1 d D
H2WB H 0.2229(9) 0.7538(16) 0.3479(17) 0.086(6) Uiso 1 1 d D

loop_
_atom_site_aniso_label
_atom_site_aniso_U_11
_atom_site_aniso_U_22
_atom_site_aniso_U_33
_atom_site_aniso_U_23
_atom_site_aniso_U_13
_atom_site_aniso_U_12
C1 0.0360(7) 0.0527(8) 0.0453(8) -0.0046(6) 0.0081(6) -0.0009(5)
C2 0.0348(7) 0.0463(7) 0.0503(8) -0.0005(6) 0.0090(6) -0.0006(5)
C3 0.0410(8) 0.0770(10) 0.0524(9) 0.0053(7) 0.0121(6) -0.0004(7)
C4 0.0388(8) 0.0858(12) 0.0747(11) 0.0101(9) 0.0195(7) -0.0033(7)
C5 0.0326(7) 0.0838(12) 0.0789(12) 0.0001(9) 0.0032(7) -0.0039(7)
C6 0.0434(9) 0.1068(14) 0.0573(10) 0.0009(9) -0.0023(7) -0.0009(9)
C7 0.0397(8) 0.0794(10) 0.0512(8) 0.0034(7) 0.0082(6) -0.0025(7)
C8 0.0340(6) 0.0452(7) 0.0404(7) -0.0022(5) 0.0079(5) 0.0013(5)
C9 0.0339(7) 0.0505(7) 0.0403(7) -0.0033(5) 0.0071(5) 0.0008(5)
C10 0.0329(7) 0.0452(7) 0.0409(7) -0.0023(5) 0.0074(5) 0.0003(5)
N1 0.0280(6) 0.0574(7) 0.0412(6) -0.0041(5) 0.0066(5) -0.0024(4)
N2 0.0319(6) 0.0578(7) 0.0387(6) 0.0001(5) 0.0067(5) -0.0019(5)
N3 0.0318(6) 0.0567(7) 0.0386(6) -0.0004(5) 0.0071(4) 0.0011(5)
N4 0.0338(6) 0.0944(10) 0.0403(6) 0.0024(6) 0.0032(5) -0.0028(6)
N5 0.0300(6) 0.0768(8) 0.0418(6) 0.0054(5) 0.0058(5) -0.0044(5)
N6 0.0339(6) 0.0768(8) 0.0430(6) 0.0018(5) 0.0111(5) -0.0025(5)
O1 0.0408(6) 0.0911(8) 0.0459(6) -0.0061(5) 0.0060(5) -0.0013(5)
O2 0.0352(5) 0.0916(8) 0.0504(6) -0.0024(5) 0.0105(4) -0.0103(5)
O1W 0.0548(7) 0.0801(8) 0.0435(6) 0.0005(5) 0.0079(5) -0.0047(6)
O2W 0.0444(6) 0.0851(9) 0.0697(8) -0.0090(6) 0.0124(5) 0.0037(6)

loop_
_atom_type_symbol
_atom_type_description
_atom_type_scat_dispersion_real
_atom_type_scat_dispersion_imag
_atom_type_scat_source
C C 0.0033 0.0016 'International Tables Vol C Tables 4.2.6.8 and 6.1.1.4'
H H 0.0000 0.0000 'International Tables Vol C Tables 4.2.6.8 and 6.1.1.4'
N N 0.0061 0.0033 'International Tables Vol C Tables 4.2.6.8 and 6.1.1.4'
O O 0.0106 0.0060 'International Tables Vol C Tables 4.2.6.8 and 6.1.1.4'

loop_
_geom_angle_atom_site_label_1
_geom_angle_atom_site_label_2
_geom_angle_atom_site_label_3
_geom_angle
O1 C1 O2 123.27(12)
O1 C1 C2 119.10(12)
O2 C1 C2 117.57(12)
C7 C2 C3 119.06(13)
C7 C2 C1 120.22(13)
C3 C2 C1 120.71(13)
C2 C3 C4 120.09(14)
C2 C3 H3 120.0
C4 C3 H3 120.0
C5 C4 C3 120.47(15)
C5 C4 H4 119.8
C3 C4 H4 119.8
C4 C5 C6 119.74(14)
C4 C5 H5 120.1
C6 C5 H5 120.1
C5 C6 C7 120.27(16)
C5 C6 H6 119.9
C7 C6 H6 119.9
C2 C7 C6 120.34(15)
C2 C7 H7 119.8
C6 C7 H7 119.8
N6 C8 N3 121.27(12)
N6 C8 N1 117.34(12)
N3 C8 N1 121.38(12)
N4 C9 N2 120.41(12)
N4 C9 N1 117.79(12)
N2 C9 N1 121.80(11)
N5 C10 N2 116.76(12)
N5 C10 N3 117.34(12)
N2 C10 N3 125.90(11)
C9 N1 C8 119.46(11)
C9 N1 H1 120.3
C8 N1 H1 120.3
C9 N2 C10 115.73(11)
C8 N3 C10 115.63(11)
C9 N4 H4A 120.0
C9 N4 H4B 120.0
H4A N4 H4B 120.0
C10 N5 H5A 120.0
C10 N5 H5B 120.0
H5A N5 H5B 120.0
C8 N6 H6A 120.0
C8 N6 H6B 120.0
H6A N6 H6B 120.0
H1WA O1W H1WB 104.2(14)
H2WA O2W H2WB 106.2(16)

loop_
_geom_bond_atom_site_label_1
_geom_bond_atom_site_label_2
_geom_bond_distance
C1 O1 1.2497(17)
C1 O2 1.2545(17)
C1 C2 1.5039(19)
C2 C7 1.377(2)
C2 C3 1.379(2)
C3 C4 1.388(2)
C3 H3 0.9300
C4 C5 1.359(2)
C4 H4 0.9300
C5 C6 1.374(2)
C5 H5 0.9300
C6 C7 1.380(2)
C6 H6 0.9300
C7 H7 0.9300
C8 N6 1.3137(18)
C8 N3 1.3301(17)
C8 N1 1.3610(17)
C9 N4 1.3149(17)
C9 N2 1.3245(17)
C9 N1 1.3519(17)
C10 N5 1.3211(17)
C10 N2 1.3501(17)
C10 N3 1.3512(17)
N1 H1 0.8600
N4 H4A 0.8600
N4 H4B 0.8600
N5 H5A 0.8600
N5 H5B 0.8600
N6 H6A 0.8600
N6 H6B 0.8600
O1W H1WA 0.879(14)
O1W H1WB 0.880(14)
O2W H2WA 0.874(15)
O2W H2WB 0.860(15)
